data_4068319
loop_
_publ_author_name
'Blug, Matthias'
'Doux, Marjolaine'
'Le Goff, Xavier'
'Ma\^itre, Philippe'
'Ribot, Fran\,cois'
'Le Floch, Pascal'
'M\'ezailles, Nicolas'

_publ_section_title
;
 The Effect of a Fourth Binding Site on the Stabilization of Cationic SPS
 Pincer Palladium Complexes: Experimental, DFT, and Mass Spectrometric
 Studies
;
_journal_issue 7
_journal_name_full Organometallics
_journal_page_first 2020
_journal_paper_doi 10.1021/om800690t
_journal_volume 28
_journal_year 2009
_chemical_formula_sum 'C54 H44 B Cl6 F4 N2 P3 Pd S2'
_chemical_formula_weight 1283.85
_chemical_name_systematic
; 
 ? 
;
_space_group_IT_number 2
_symmetry_cell_setting triclinic
_symmetry_space_group_name_Hall '-P 1'
_symmetry_space_group_name_H-M 'P -1'
_atom_sites_solution_hydrogens geom
_atom_sites_solution_primary direct
_atom_sites_solution_secondary difmap
_audit_creation_method SHELXL-97
_cell_angle_alpha 111.820(1)
_cell_angle_beta 100.400(1)
_cell_angle_gamma 93.630(1)
_cell_formula_units_Z 2
_cell_length_a 12.787(1)
_cell_length_b 13.547(1)
_cell_length_c 17.359(1)
_cell_measurement_reflns_used 251
_cell_measurement_temperature 150.0(1)
_cell_measurement_theta_max 20.0
_cell_measurement_theta_min 3.0
_cell_volume 2717.6(3)
_computing_structure_refinement 'SHELXL-97 (Sheldrick, 1997)'
_computing_structure_solution 'SHELXS-97 (Sheldrick, 1990)'
_diffrn_ambient_temperature 150.0(1)
_diffrn_measured_fraction_theta_full 0.994
_diffrn_measured_fraction_theta_max 0.994
_diffrn_measurement_device_type KappaCCD
_diffrn_measurement_method 'phi and omega scans'
_diffrn_radiation_monochromator graphite
_diffrn_radiation_source 'fine-focus sealed tube'
_diffrn_radiation_type MoK\a
_diffrn_radiation_wavelength 0.71069
_diffrn_reflns_av_R_equivalents 0.0183
_diffrn_reflns_av_sigmaI/netI 0.0409
_diffrn_reflns_limit_h_max 17
_diffrn_reflns_limit_h_min -17
_diffrn_reflns_limit_k_max 19
_diffrn_reflns_limit_k_min -15
_diffrn_reflns_limit_l_max 24
_diffrn_reflns_limit_l_min -24
_diffrn_reflns_number 23605
_diffrn_reflns_theta_full 30.03
_diffrn_reflns_theta_max 30.03
_diffrn_reflns_theta_min 3.01
_exptl_absorpt_coefficient_mu 0.855
_exptl_absorpt_correction_T_max 0.8753
_exptl_absorpt_correction_T_min 0.8475
_exptl_absorpt_correction_type multi-scan
_exptl_crystal_colour orange
_exptl_crystal_density_diffrn 1.569
_exptl_crystal_density_method 'not measured'
_exptl_crystal_description block
_exptl_crystal_F_000 1296
_exptl_crystal_size_max 0.20
_exptl_crystal_size_mid 0.20
_exptl_crystal_size_min 0.16
_refine_diff_density_max 1.607
_refine_diff_density_min -1.121
_refine_diff_density_rms 0.093
_refine_ls_extinction_method none
_refine_ls_goodness_of_fit_ref 1.115
_refine_ls_hydrogen_treatment constr
_refine_ls_matrix_type full
_refine_ls_number_parameters 586
_refine_ls_number_reflns 15786
_refine_ls_number_restraints 0
_refine_ls_restrained_S_all 1.115
_refine_ls_R_factor_all 0.0561
_refine_ls_R_factor_gt 0.0466
_refine_ls_shift/su_max 0.002
_refine_ls_shift/su_mean 0.000
_refine_ls_structure_factor_coef Fsqd
_refine_ls_weighting_details 'calc w=1/[\s^2^(Fo^2^)+(0.0957P)^2^+0.0829P] where P=(Fo^2^+2Fc^2^)/3'
_refine_ls_weighting_scheme calc
_refine_ls_wR_factor_gt 0.1457
_refine_ls_wR_factor_ref 0.1527
_reflns_number_gt 12722
_reflns_number_total 15786
_reflns_threshold_expression >2sigma(I)
_cod_data_source_file om800690t_si_002.cif
_cod_data_source_block pdp3s2n2
_cod_depositor_comments
;
The following automatic conversions were performed:

'_symmetry_cell_setting' value 'Triclinic' changed to 'triclinic'
according to /home/saulius/struct/CIF-dictionaries/cif_core.dic
dictionary named 'cif_core.dic' version 2.4.2 from 2011-04-26.

Automatic conversion script
Id: cif_fix_values 1715 2011-07-08 13:25:40Z adriana 
;
_cod_original_sg_symbol_H-M 'P-1     '
_cod_database_code 4068319

loop_
_symmetry_equiv_pos_as_xyz
'x, y, z'
'-x, -y, -z'

loop_
_atom_site_label
_atom_site_type_symbol
_atom_site_fract_x
_atom_site_fract_y
_atom_site_fract_z
_atom_site_U_iso_or_equiv
_atom_site_adp_type
_atom_site_occupancy
_atom_site_symmetry_multiplicity
_atom_site_calc_flag
_atom_site_refinement_flags
Pd1 Pd 0.748397(12) 0.368739(13) 0.336932(9) 0.02642(7) Uani 1 1 d .
S1 S 0.64500(5) 0.36292(5) 0.43199(4) 0.03162(12) Uani 1 1 d .
S2 S 0.83828(5) 0.36071(5) 0.22940(4) 0.03436(13) Uani 1 1 d .
P1 P 0.63894(4) 0.22728(5) 0.24073(3) 0.02555(12) Uani 1 1 d .
P2 P 0.60468(4) 0.20208(5) 0.39527(3) 0.02618(12) Uani 1 1 d .
P3 P 0.82763(5) 0.19954(5) 0.16349(3) 0.03016(13) Uani 1 1 d .
N2 N 0.84481(15) 0.51362(16) 0.42905(12) 0.0297(4) Uani 1 1 d .
C1 C 0.58191(17) 0.14170(19) 0.28346(13) 0.0277(4) Uani 1 1 d .
C2 C 0.54659(17) 0.03306(19) 0.22828(14) 0.0280(4) Uani 1 1 d .
C3 C 0.57192(18) -0.01291(19) 0.14817(14) 0.0299(4) Uani 1 1 d .
H3 H 0.5307 -0.0790 0.1089 0.036 Uiso 1 1 calc R
C4 C 0.65488(18) 0.0325(2) 0.12179(14) 0.0294(4) Uani 1 1 d .
C5 C 0.70118(17) 0.13964(19) 0.16418(13) 0.0287(4) Uani 1 1 d .
C6 C 0.53302(18) 0.27429(19) 0.18156(14) 0.0313(5) Uani 1 1 d .
H6A H 0.5600 0.2890 0.1363 0.038 Uiso 1 1 calc R
H6B H 0.4703 0.2170 0.1539 0.038 Uiso 1 1 calc R
C7 C 0.4983(2) 0.3742(2) 0.23873(16) 0.0383(5) Uani 1 1 d .
N1 N 0.4164(2) 0.3617(2) 0.27350(15) 0.0498(6) Uani 1 1 d .
C8 C 0.5562(3) 0.4739(2) 0.2580(2) 0.0546(8) Uani 1 1 d .
H8 H 0.6123 0.4785 0.2297 0.066 Uiso 1 1 calc R
C9 C 0.5344(4) 0.5641(3) 0.3158(3) 0.0800(14) Uani 1 1 d .
H9 H 0.5752 0.6320 0.3300 0.096 Uiso 1 1 calc R
C10 C 0.4493(5) 0.5539(4) 0.3540(2) 0.0907(18) Uani 1 1 d .
H10 H 0.4310 0.6151 0.3954 0.109 Uiso 1 1 calc R
C11 C 0.3916(4) 0.4520(4) 0.3303(2) 0.0731(12) Uani 1 1 d .
H11 H 0.3324 0.4458 0.3552 0.088 Uiso 1 1 calc R
C12 C 0.49082(17) 0.19098(19) 0.44193(14) 0.0282(4) Uani 1 1 d .
C13 C 0.40608(18) 0.2472(2) 0.42741(16) 0.0347(5) Uani 1 1 d .
H13 H 0.4083 0.2872 0.3928 0.042 Uiso 1 1 calc R
C14 C 0.31899(19) 0.2437(2) 0.46417(17) 0.0396(5) Uani 1 1 d .
H14 H 0.2610 0.2813 0.4545 0.048 Uiso 1 1 calc R
C15 C 0.3162(2) 0.1858(2) 0.51482(17) 0.0391(5) Uani 1 1 d .
H15 H 0.2561 0.1834 0.5396 0.047 Uiso 1 1 calc R
C16 C 0.4001(2) 0.1315(2) 0.52956(17) 0.0386(5) Uani 1 1 d .
H16 H 0.3977 0.0921 0.5647 0.046 Uiso 1 1 calc R
C17 C 0.48870(18) 0.1339(2) 0.49307(15) 0.0311(4) Uani 1 1 d .
H17 H 0.5467 0.0967 0.5034 0.037 Uiso 1 1 calc R
C18 C 0.71108(17) 0.14807(19) 0.44383(14) 0.0288(4) Uani 1 1 d .
C19 C 0.75669(18) 0.2023(2) 0.53040(15) 0.0342(5) Uani 1 1 d .
H19 H 0.7317 0.2662 0.5625 0.041 Uiso 1 1 calc R
C20 C 0.83909(19) 0.1629(2) 0.56993(16) 0.0379(5) Uani 1 1 d .
H20 H 0.8704 0.1997 0.6288 0.046 Uiso 1 1 calc R
C21 C 0.87459(19) 0.0698(2) 0.52255(17) 0.0386(5) Uani 1 1 d .
H21 H 0.9298 0.0421 0.5495 0.046 Uiso 1 1 calc R
C22 C 0.8311(2) 0.0165(2) 0.43679(18) 0.0393(5) Uani 1 1 d .
H22 H 0.8575 -0.0465 0.4049 0.047 Uiso 1 1 calc R
C23 C 0.74891(18) 0.0544(2) 0.39684(16) 0.0334(5) Uani 1 1 d .
H23 H 0.7184 0.0170 0.3379 0.040 Uiso 1 1 calc R
C24 C 0.48464(19) -0.0435(2) 0.25283(14) 0.0320(5) Uani 1 1 d .
C25 C 0.3906(2) -0.0209(2) 0.28208(15) 0.0373(5) Uani 1 1 d .
H25 H 0.3660 0.0460 0.2894 0.045 Uiso 1 1 calc R
C26 C 0.3332(2) -0.0969(3) 0.30040(16) 0.0466(7) Uani 1 1 d .
H26 H 0.2704 -0.0804 0.3220 0.056 Uiso 1 1 calc R
C27 C 0.3657(3) -0.1960(3) 0.2878(2) 0.0544(8) Uani 1 1 d .
H27 H 0.3259 -0.2471 0.3008 0.065 Uiso 1 1 calc R
C28 C 0.4572(3) -0.2202(3) 0.2559(2) 0.0602(9) Uani 1 1 d .
H28 H 0.4787 -0.2891 0.2449 0.072 Uiso 1 1 calc R
C29 C 0.5172(2) -0.1438(2) 0.24022(19) 0.0453(6) Uani 1 1 d .
H29 H 0.5813 -0.1598 0.2206 0.054 Uiso 1 1 calc R
C30 C 0.69405(18) -0.0424(2) 0.04863(14) 0.0333(5) Uani 1 1 d .
C31 C 0.7399(2) -0.1297(2) 0.05562(18) 0.0460(6) Uani 1 1 d .
H31 H 0.7469 -0.1410 0.1070 0.055 Uiso 1 1 calc R
C32 C 0.7757(3) -0.2009(3) -0.0128(2) 0.0559(8) Uani 1 1 d .
H32 H 0.8086 -0.2597 -0.0074 0.067 Uiso 1 1 calc R
C33 C 0.7636(2) -0.1862(3) -0.08820(19) 0.0528(8) Uani 1 1 d .
H33 H 0.7878 -0.2349 -0.1347 0.063 Uiso 1 1 calc R
C34 C 0.7161(2) -0.1005(3) -0.09627(16) 0.0473(7) Uani 1 1 d .
H34 H 0.7077 -0.0901 -0.1481 0.057 Uiso 1 1 calc R
C35 C 0.6804(2) -0.0290(2) -0.02734(15) 0.0393(6) Uani 1 1 d .
H35 H 0.6466 0.0291 -0.0331 0.047 Uiso 1 1 calc R
C36 C 0.93587(19) 0.1478(2) 0.21214(14) 0.0354(5) Uani 1 1 d .
C37 C 0.9159(2) 0.0635(2) 0.23675(15) 0.0381(5) Uani 1 1 d .
H37 H 0.8443 0.0304 0.2266 0.046 Uiso 1 1 calc R
C38 C 1.0008(2) 0.0267(3) 0.27650(17) 0.0474(7) Uani 1 1 d .
H38 H 0.9874 -0.0315 0.2931 0.057 Uiso 1 1 calc R
C39 C 1.1049(2) 0.0766(3) 0.29136(18) 0.0543(8) Uani 1 1 d .
H39 H 1.1629 0.0532 0.3195 0.065 Uiso 1 1 calc R
C40 C 1.1250(2) 0.1589(3) 0.26603(17) 0.0515(8) Uani 1 1 d .
H40 H 1.1969 0.1912 0.2759 0.062 Uiso 1 1 calc R
C41 C 1.0421(2) 0.1953(3) 0.22645(15) 0.0415(6) Uani 1 1 d .
H41 H 1.0568 0.2524 0.2089 0.050 Uiso 1 1 calc R
C42 C 0.8463(2) 0.1811(2) 0.05839(14) 0.0368(5) Uani 1 1 d .
C43 C 0.9259(2) 0.1269(2) 0.02427(15) 0.0387(6) Uani 1 1 d .
H43 H 0.9737 0.0983 0.0563 0.046 Uiso 1 1 calc R
C44 C 0.9355(2) 0.1146(3) -0.05757(16) 0.0447(6) Uani 1 1 d .
H44 H 0.9904 0.0784 -0.0813 0.054 Uiso 1 1 calc R
C45 C 0.8635(3) 0.1560(3) -0.10408(16) 0.0529(8) Uani 1 1 d .
H45 H 0.8693 0.1475 -0.1599 0.063 Uiso 1 1 calc R
C46 C 0.7848(3) 0.2088(3) -0.06978(17) 0.0525(7) Uani 1 1 d .
H46 H 0.7357 0.2360 -0.1022 0.063 Uiso 1 1 calc R
C47 C 0.7762(2) 0.2231(3) 0.01255(16) 0.0444(6) Uani 1 1 d .
H47 H 0.7226 0.2614 0.0368 0.053 Uiso 1 1 calc R
C48 C 0.8756(2) 0.5938(2) 0.40670(17) 0.0373(5) Uani 1 1 d .
H48 H 0.8512 0.5863 0.3495 0.045 Uiso 1 1 calc R
C49 C 0.9408(2) 0.6865(2) 0.4631(2) 0.0478(7) Uani 1 1 d .
H49 H 0.9611 0.7416 0.4451 0.057 Uiso 1 1 calc R
C50 C 0.9768(2) 0.6983(2) 0.54704(19) 0.0494(7) Uani 1 1 d .
H50 H 1.0228 0.7612 0.5870 0.059 Uiso 1 1 calc R
C51 C 0.9444(2) 0.6169(2) 0.57130(17) 0.0452(7) Uani 1 1 d .
H51 H 0.9670 0.6235 0.6284 0.054 Uiso 1 1 calc R
C52 C 0.87874(19) 0.5257(2) 0.51115(15) 0.0356(5) Uani 1 1 d .
H52 H 0.8567 0.4698 0.5279 0.043 Uiso 1 1 calc R
B1 B 0.8239(5) -0.2602(5) 0.2553(3) 0.0861(18) Uani 1 1 d .
F1 F 0.9212(2) -0.2091(3) 0.31390(18) 0.1115(11) Uani 1 1 d .
F2 F 0.7884(3) -0.1800(4) 0.2317(3) 0.1541(17) Uani 1 1 d .
F3 F 0.7444(3) -0.2749(5) 0.2957(3) 0.1585(18) Uani 1 1 d .
F4 F 0.8403(4) -0.3413(7) 0.2000(5) 0.397(8) Uani 1 1 d .

loop_
_atom_site_aniso_label
_atom_site_aniso_U_11
_atom_site_aniso_U_22
_atom_site_aniso_U_33
_atom_site_aniso_U_23
_atom_site_aniso_U_13
_atom_site_aniso_U_12
Pd1 0.02610(10) 0.02937(10) 0.02150(9) 0.00945(7) 0.00274(6) -0.00197(7)
S1 0.0368(3) 0.0299(3) 0.0263(2) 0.0087(2) 0.0095(2) -0.0010(2)
S2 0.0357(3) 0.0377(3) 0.0261(3) 0.0103(2) 0.0071(2) -0.0078(2)
P1 0.0249(2) 0.0287(3) 0.0213(2) 0.0093(2) 0.00325(19) -0.0010(2)
P2 0.0252(2) 0.0306(3) 0.0226(2) 0.0102(2) 0.00632(19) 0.0006(2)
P3 0.0269(3) 0.0399(3) 0.0209(2) 0.0103(2) 0.0049(2) -0.0033(2)
N2 0.0264(8) 0.0324(10) 0.0250(8) 0.0075(7) 0.0030(7) -0.0018(7)
C1 0.0268(10) 0.0308(11) 0.0245(9) 0.0103(8) 0.0058(8) -0.0007(8)
C2 0.0246(9) 0.0315(11) 0.0255(9) 0.0108(8) 0.0016(8) -0.0008(8)
C3 0.0284(10) 0.0317(11) 0.0250(10) 0.0084(8) 0.0025(8) -0.0018(9)
C4 0.0285(10) 0.0353(12) 0.0230(9) 0.0114(9) 0.0030(8) 0.0009(9)
C5 0.0284(10) 0.0329(11) 0.0227(9) 0.0098(8) 0.0045(8) -0.0007(8)
C6 0.0320(11) 0.0329(12) 0.0255(10) 0.0110(9) 0.0005(8) -0.0014(9)
C7 0.0449(13) 0.0358(13) 0.0312(11) 0.0137(10) -0.0022(10) 0.0108(11)
N1 0.0614(15) 0.0516(15) 0.0380(12) 0.0165(11) 0.0115(11) 0.0245(12)
C8 0.0627(18) 0.0370(15) 0.0539(17) 0.0192(13) -0.0139(14) 0.0027(13)
C9 0.126(4) 0.0351(17) 0.055(2) 0.0117(15) -0.027(2) 0.013(2)
C10 0.157(5) 0.055(2) 0.0469(19) 0.0083(17) 0.000(3) 0.064(3)
C11 0.104(3) 0.079(3) 0.0511(18) 0.0293(18) 0.0272(19) 0.061(2)
C12 0.0251(9) 0.0318(11) 0.0261(9) 0.0092(8) 0.0073(8) 0.0011(8)
C13 0.0276(10) 0.0418(14) 0.0368(12) 0.0177(10) 0.0067(9) 0.0056(9)
C14 0.0277(11) 0.0448(15) 0.0443(13) 0.0148(11) 0.0074(10) 0.0083(10)
C15 0.0310(11) 0.0439(14) 0.0417(13) 0.0128(11) 0.0160(10) 0.0029(10)
C16 0.0407(13) 0.0414(14) 0.0383(12) 0.0172(11) 0.0172(10) 0.0038(11)
C17 0.0294(10) 0.0331(12) 0.0332(11) 0.0148(9) 0.0091(9) 0.0035(9)
C18 0.0234(9) 0.0352(12) 0.0272(10) 0.0122(9) 0.0058(8) -0.0008(8)
C19 0.0295(10) 0.0448(14) 0.0283(10) 0.0137(10) 0.0072(8) 0.0054(10)
C20 0.0274(10) 0.0577(16) 0.0312(11) 0.0211(11) 0.0056(9) 0.0029(10)
C21 0.0269(10) 0.0537(16) 0.0427(13) 0.0262(12) 0.0085(9) 0.0089(10)
C22 0.0332(12) 0.0426(14) 0.0443(13) 0.0171(11) 0.0122(10) 0.0094(10)
C23 0.0271(10) 0.0392(13) 0.0324(11) 0.0121(10) 0.0078(9) 0.0023(9)
C24 0.0345(11) 0.0339(12) 0.0235(9) 0.0105(9) 0.0013(8) -0.0058(9)
C25 0.0370(12) 0.0423(14) 0.0283(11) 0.0113(10) 0.0067(9) -0.0087(10)
C26 0.0440(14) 0.0604(18) 0.0312(12) 0.0183(12) 0.0056(10) -0.0154(13)
C27 0.0598(18) 0.0579(19) 0.0482(15) 0.0356(15) -0.0038(13) -0.0205(15)
C28 0.0598(18) 0.0501(18) 0.078(2) 0.0444(18) -0.0051(16) -0.0080(14)
C29 0.0433(14) 0.0453(15) 0.0524(16) 0.0285(13) 0.0040(12) 0.0016(12)
C30 0.0272(10) 0.0397(13) 0.0254(10) 0.0063(9) 0.0042(8) -0.0034(9)
C31 0.0485(15) 0.0469(16) 0.0371(13) 0.0096(11) 0.0103(11) 0.0082(12)
C32 0.0518(17) 0.0525(18) 0.0489(16) 0.0017(14) 0.0130(13) 0.0138(14)
C33 0.0379(13) 0.060(2) 0.0388(14) -0.0050(13) 0.0140(11) -0.0059(13)
C34 0.0438(14) 0.0594(18) 0.0244(11) 0.0030(11) 0.0085(10) -0.0132(13)
C35 0.0369(12) 0.0434(14) 0.0263(10) 0.0057(10) 0.0017(9) -0.0095(10)
C36 0.0315(11) 0.0488(15) 0.0211(9) 0.0083(9) 0.0068(8) 0.0027(10)
C37 0.0370(12) 0.0480(15) 0.0281(11) 0.0132(10) 0.0077(9) 0.0077(11)
C38 0.0465(15) 0.0595(19) 0.0321(12) 0.0130(12) 0.0064(11) 0.0166(13)
C39 0.0407(14) 0.083(2) 0.0322(13) 0.0119(14) 0.0083(11) 0.0250(15)
C40 0.0334(13) 0.082(2) 0.0296(12) 0.0116(13) 0.0064(10) 0.0085(14)
C41 0.0324(11) 0.0622(18) 0.0232(10) 0.0100(11) 0.0061(9) 0.0016(11)
C42 0.0375(12) 0.0463(14) 0.0210(9) 0.0097(9) 0.0049(9) -0.0071(10)
C43 0.0356(12) 0.0501(15) 0.0235(10) 0.0090(10) 0.0061(9) -0.0067(11)
C44 0.0484(15) 0.0533(17) 0.0271(11) 0.0089(11) 0.0132(11) 0.0002(13)
C45 0.075(2) 0.0587(19) 0.0226(11) 0.0141(12) 0.0120(12) -0.0011(16)
C46 0.0612(18) 0.067(2) 0.0283(12) 0.0208(13) 0.0047(12) 0.0035(15)
C47 0.0412(13) 0.0639(19) 0.0273(11) 0.0179(12) 0.0067(10) 0.0048(13)
C48 0.0341(12) 0.0344(13) 0.0415(13) 0.0120(10) 0.0110(10) 0.0007(10)
C49 0.0370(13) 0.0346(14) 0.0643(18) 0.0081(13) 0.0194(13) -0.0020(11)
C50 0.0300(12) 0.0436(16) 0.0498(16) -0.0062(12) 0.0043(11) -0.0032(11)
C51 0.0346(12) 0.0490(16) 0.0330(12) -0.0012(11) -0.0017(10) 0.0074(11)
C52 0.0297(11) 0.0406(14) 0.0291(11) 0.0075(10) 0.0016(9) 0.0051(10)
B1 0.086(3) 0.105(4) 0.056(2) 0.015(3) 0.005(2) 0.062(3)
F1 0.0908(18) 0.139(3) 0.0804(17) 0.0271(17) -0.0163(14) 0.0448(18)
F2 0.106(2) 0.226(5) 0.186(4) 0.164(4) -0.014(2) 0.014(3)
F3 0.115(3) 0.231(5) 0.167(4) 0.123(4) 0.030(3) 0.010(3)
F4 0.134(4) 0.378(10) 0.305(8) -0.250(8) -0.066(4) 0.134(5)

loop_
_atom_type_symbol
_atom_type_description
_atom_type_scat_dispersion_real
_atom_type_scat_dispersion_imag
_atom_type_scat_source
C C 0.0033 0.0016 'International Tables Vol C Tables 4.2.6.8 and 6.1.1.4'
H H 0.0000 0.0000 'International Tables Vol C Tables 4.2.6.8 and 6.1.1.4'
N N 0.0061 0.0033 'International Tables Vol C Tables 4.2.6.8 and 6.1.1.4'
F F 0.0171 0.0103 'International Tables Vol C Tables 4.2.6.8 and 6.1.1.4'
P P 0.1023 0.0942 'International Tables Vol C Tables 4.2.6.8 and 6.1.1.4'
S S 0.1246 0.1234 'International Tables Vol C Tables 4.2.6.8 and 6.1.1.4'
Cl Cl 0.1484 0.1585 'International Tables Vol C Tables 4.2.6.8 and 6.1.1.4'
Pd Pd -0.9988 1.0072 'International Tables Vol C Tables 4.2.6.8 and 6.1.1.4'
B B 0.0013 0.0007 'International Tables Vol C Tables 4.2.6.8 and 6.1.1.4'

loop_
_geom_angle_atom_site_label_1
_geom_angle_atom_site_label_2
_geom_angle_atom_site_label_3
_geom_angle
N2 Pd1 P1 175.43(5)
N2 Pd1 S1 91.37(5)
P1 Pd1 S1 87.49(2)
N2 Pd1 S2 94.66(5)
P1 Pd1 S2 86.38(2)
S1 Pd1 S2 173.78(2)
P2 S1 Pd1 101.49(3)
P3 S2 Pd1 102.20(3)
C5 P1 C1 103.10(11)
C5 P1 C6 106.37(10)
C1 P1 C6 110.68(11)
C5 P1 Pd1 114.08(8)
C1 P1 Pd1 113.94(7)
C6 P1 Pd1 108.37(8)
C1 P2 C18 110.72(11)
C1 P2 C12 116.65(10)
C18 P2 C12 106.90(10)
C1 P2 S1 108.28(8)
C18 P2 S1 110.13(8)
C12 P2 S1 103.90(8)
C5 P3 C36 111.31(11)
C5 P3 C42 114.00(11)
C36 P3 C42 107.46(12)
C5 P3 S2 107.45(8)
C36 P3 S2 109.95(9)
C42 P3 S2 106.54(10)
C48 N2 C52 118.2(2)
C48 N2 Pd1 120.89(16)
C52 N2 Pd1 120.87(17)
C2 C1 P2 129.41(17)
C2 C1 P1 117.29(16)
P2 C1 P1 111.87(12)
C3 C2 C1 122.8(2)
C3 C2 C24 114.6(2)
C1 C2 C24 122.5(2)
C2 C3 C4 124.6(2)
C5 C4 C3 122.1(2)
C5 C4 C30 121.5(2)
C3 C4 C30 116.3(2)
C4 C5 P3 128.11(18)
C4 C5 P1 118.61(17)
P3 C5 P1 112.65(13)
C7 C6 P1 111.68(15)
N1 C7 C8 122.9(3)
N1 C7 C6 117.2(2)
C8 C7 C6 119.7(3)
C7 N1 C11 116.5(3)
C9 C8 C7 121.4(4)
C8 C9 C10 117.3(4)
C9 C10 C11 118.9(4)
N1 C11 C10 123.0(4)
C17 C12 C13 120.7(2)
C17 C12 P2 121.93(17)
C13 C12 P2 117.34(17)
C14 C13 C12 119.2(2)
C15 C14 C13 120.2(2)
C16 C15 C14 120.3(2)
C15 C16 C17 120.4(2)
C12 C17 C16 119.2(2)
C19 C18 C23 119.6(2)
C19 C18 P2 118.59(18)
C23 C18 P2 121.79(17)
C18 C19 C20 120.1(2)
C21 C20 C19 119.4(2)
C22 C21 C20 121.0(2)
C21 C22 C23 120.3(3)
C22 C23 C18 119.7(2)
C29 C24 C25 119.0(2)
C29 C24 C2 119.0(2)
C25 C24 C2 121.8(2)
C26 C25 C24 119.6(3)
C27 C26 C25 121.2(3)
C26 C27 C28 119.3(3)
C29 C28 C27 120.0(3)
C28 C29 C24 120.8(3)
C35 C30 C31 119.4(2)
C35 C30 C4 120.8(2)
C31 C30 C4 119.7(2)
C30 C31 C32 120.1(3)
C33 C32 C31 120.2(3)
C32 C33 C34 120.1(3)
C33 C34 C35 119.5(3)
C30 C35 C34 120.6(3)
C37 C36 C41 119.5(2)
C37 C36 P3 121.30(19)
C41 C36 P3 119.2(2)
C36 C37 C38 120.3(3)
C39 C38 C37 119.0(3)
C40 C39 C38 120.9(3)
C39 C40 C41 120.7(3)
C40 C41 C36 119.7(3)
C47 C42 C43 120.8(2)
C47 C42 P3 116.8(2)
C43 C42 P3 122.4(2)
C42 C43 C44 119.6(3)
C45 C44 C43 119.3(3)
C46 C45 C44 120.4(2)
C45 C46 C47 120.4(3)
C42 C47 C46 119.4(3)
N2 C48 C49 122.8(3)
C48 C49 C50 119.0(3)
C51 C50 C49 118.8(2)
C52 C51 C50 119.1(3)
N2 C52 C51 122.1(3)
F4 B1 F2 117.9(7)
F4 B1 F3 115.4(8)
F2 B1 F3 99.4(4)
F4 B1 F1 109.0(4)
F2 B1 F1 102.8(5)
F3 B1 F1 111.4(4)

loop_
_geom_bond_atom_site_label_1
_geom_bond_atom_site_label_2
_geom_bond_distance
Pd1 N2 2.1396(19)
Pd1 P1 2.2040(6)
Pd1 S1 2.3126(6)
Pd1 S2 2.3359(6)
S1 P2 2.0313(8)
S2 P3 2.0356(9)
P1 C5 1.771(2)
P1 C1 1.776(2)
P1 C6 1.841(2)
P2 C1 1.762(2)
P2 C18 1.808(2)
P2 C12 1.813(2)
P3 C5 1.767(2)
P3 C36 1.805(3)
P3 C42 1.809(2)
N2 C48 1.342(3)
N2 C52 1.357(3)
C1 C2 1.414(3)
C2 C3 1.404(3)
C2 C24 1.494(3)
C3 C4 1.420(3)
C4 C5 1.392(3)
C4 C30 1.493(3)
C6 C7 1.500(4)
C7 N1 1.332(4)
C7 C8 1.390(4)
N1 C11 1.354(4)
C8 C9 1.345(5)
C9 C10 1.397(7)
C10 C11 1.400(7)
C12 C17 1.380(3)
C12 C13 1.402(3)
C13 C14 1.386(3)
C14 C15 1.383(4)
C15 C16 1.378(4)
C16 C17 1.399(3)
C18 C19 1.395(3)
C18 C23 1.400(3)
C19 C20 1.396(3)
C20 C21 1.382(4)
C21 C22 1.378(4)
C22 C23 1.385(4)
C24 C29 1.396(4)
C24 C25 1.396(4)
C25 C26 1.390(4)
C26 C27 1.381(5)
C27 C28 1.389(5)
C28 C29 1.385(4)
C30 C35 1.379(3)
C30 C31 1.388(4)
C31 C32 1.397(4)
C32 C33 1.379(5)
C33 C34 1.385(5)
C34 C35 1.403(4)
C36 C37 1.386(4)
C36 C41 1.404(3)
C37 C38 1.398(4)
C38 C39 1.388(5)
C39 C40 1.368(5)
C40 C41 1.376(4)
C42 C47 1.379(4)
C42 C43 1.383(4)
C43 C44 1.397(3)
C44 C45 1.395(5)
C45 C46 1.367(5)
C46 C47 1.395(4)
C48 C49 1.375(4)
C49 C50 1.391(5)
C50 C51 1.384(5)
C51 C52 1.383(4)
B1 F4 1.221(6)
B1 F2 1.371(7)
B1 F3 1.379(7)
B1 F1 1.405(6)
